data_1512444
loop_
_publ_author_name
'Amanda L. Ramireza'
'Karah E. Knopeb'
'Tanya T. Kelleya'
'Natalie E. Greiga'
'Jeffrey D. Einkaufa'
'Daniel T. de Lill'

_publ_section_title
;
 Structure and luminescence of a 2-dimensional 2,3-pyridinedicarboxylate
 coordination polymer constructed from lanthanide(III) dimers
;
_journal_name_full
;
Inorganica Chimica Acta
;
_journal_page_first 46
_journal_page_last 51
_journal_paper_doi 10.1016/j.ica.2012.05.039
_journal_volume 392
_journal_year 2012
_chemical_formula_sum 'C14 H9 N2 Nd O9'
_chemical_formula_weight 493.47
_chemical_name_systematic
; 
 ? 
;
_space_group_IT_number 14
_space_group_name_Hall '-P 2ybc'
_symmetry_cell_setting monoclinic
_symmetry_space_group_name_Hall '-P 2ybc'
_symmetry_space_group_name_H-M 'P 1 21/c 1'
_atom_sites_solution_hydrogens geom
_atom_sites_solution_primary direct
_atom_sites_solution_secondary difmap
_audit_creation_method SHELXL-97
_cell_angle_alpha 90.00
_cell_angle_beta 97.170(2)
_cell_angle_gamma 90.00
_cell_formula_units_Z 4
_cell_length_a 12.8537(18)
_cell_length_b 16.731(2)
_cell_length_c 7.0837(10)
_cell_measurement_reflns_used 8024
_cell_measurement_temperature 100(2)
_cell_measurement_theta_max 61.287
_cell_measurement_theta_min 8.436
_cell_volume 1511.5(4)
_computing_structure_refinement 'SHELXL-97 (Sheldrick, 1997)'
_computing_structure_solution 'SHELXS-97 (Sheldrick, 1990)'
_diffrn_ambient_temperature 100(2)
_diffrn_measured_fraction_theta_full 0.991
_diffrn_measured_fraction_theta_max 0.991
_diffrn_radiation_monochromator graphite
_diffrn_radiation_source 'fine-focus sealed tube'
_diffrn_radiation_type MoK\a
_diffrn_radiation_wavelength 0.71073
_diffrn_reflns_av_R_equivalents 0.0409
_diffrn_reflns_av_sigmaI/netI 0.0311
_diffrn_reflns_limit_h_max 18
_diffrn_reflns_limit_h_min -18
_diffrn_reflns_limit_k_max 23
_diffrn_reflns_limit_k_min -23
_diffrn_reflns_limit_l_max 10
_diffrn_reflns_limit_l_min -10
_diffrn_reflns_number 22663
_diffrn_reflns_theta_full 30.66
_diffrn_reflns_theta_max 30.66
_diffrn_reflns_theta_min 4.22
_exptl_absorpt_coefficient_mu 3.493
_exptl_absorpt_correction_T_max 0.966
_exptl_absorpt_correction_T_min 0.846
_exptl_absorpt_correction_type multi-scan
_exptl_absorpt_process_details SADABS
_exptl_crystal_colour lilac
_exptl_crystal_density_diffrn 2.170
_exptl_crystal_density_method 'not measured'
_exptl_crystal_description plate
_exptl_crystal_F_000 948
_exptl_crystal_size_max 0.25
_exptl_crystal_size_mid 0.04
_exptl_crystal_size_min 0.01
_refine_diff_density_max 1.331
_refine_diff_density_min -0.550
_refine_diff_density_rms 0.143
_refine_ls_extinction_method none
_refine_ls_goodness_of_fit_ref 1.058
_refine_ls_hydrogen_treatment constr
_refine_ls_matrix_type full
_refine_ls_number_parameters 235
_refine_ls_number_reflns 4628
_refine_ls_number_restraints 0
_refine_ls_restrained_S_all 1.058
_refine_ls_R_factor_all 0.0331
_refine_ls_R_factor_gt 0.0258
_refine_ls_shift/su_max 0.001
_refine_ls_shift/su_mean 0.000
_refine_ls_structure_factor_coef Fsqd
_refine_ls_weighting_details 'calc w=1/[\s^2^(Fo^2^)+(0.0315P)^2^+1.3458P] where P=(Fo^2^+2Fc^2^)/3'
_refine_ls_weighting_scheme calc
_refine_ls_wR_factor_gt 0.0600
_refine_ls_wR_factor_ref 0.0634
_reflns_number_gt 4007
_reflns_number_total 4628
_reflns_threshold_expression >2sigma(I)
_cod_data_source_file ICA-2012-392-46-51-2.cif
_cod_data_source_block Nd
_cod_original_sg_symbol_H-M 'P 21/c'
_cod_database_code 1512444

loop_
_symmetry_equiv_pos_as_xyz
'x, y, z'
'-x, y+1/2, -z+1/2'
'-x, -y, -z'
'x, -y-1/2, z-1/2'

loop_
_atom_site_label
_atom_site_type_symbol
_atom_site_fract_x
_atom_site_fract_y
_atom_site_fract_z
_atom_site_U_iso_or_equiv
_atom_site_adp_type
_atom_site_occupancy
_atom_site_symmetry_multiplicity
_atom_site_calc_flag
_atom_site_refinement_flags
Nd1 Nd 0.460034(10) 0.099474(7) 0.296636(18) 0.00817(5) Uani 1 1 d .
O2 O 0.48212(14) 0.14036(11) -0.0237(3) 0.0111(3) Uani 1 1 d .
O1 O 0.44011(16) 0.23268(11) 0.4096(3) 0.0148(4) Uani 1 1 d .
O3 O 0.61250(15) 0.02482(11) 0.2285(3) 0.0136(4) Uani 1 1 d .
O5 O 0.35254(15) -0.01625(11) 0.1369(3) 0.0117(4) Uani 1 1 d .
O4 O 0.55023(15) 0.06000(11) 0.6067(3) 0.0120(4) Uani 1 1 d .
N1 N 0.62958(17) 0.20457(13) 0.3095(3) 0.0103(4) Uani 1 1 d .
O6 O 0.32642(15) 0.08162(12) 0.4979(3) 0.0130(4) Uani 1 1 d .
O8 O -0.0339(3) 0.0194(2) 0.2554(4) 0.0566(10) Uani 1 1 d .
H8 H -0.0789 0.0059 0.3215 0.085 Uiso 1 1 calc R
C1 C 0.6000(2) 0.28107(15) 0.3228(3) 0.0106(5) Uani 1 1 d .
N2 N 0.26393(18) 0.14072(13) 0.1500(3) 0.0122(4) Uani 1 1 d .
O7 O 0.1649(2) 0.0452(2) 0.5324(4) 0.0570(10) Uani 1 1 d .
C7 C 0.4986(2) 0.20744(15) -0.0941(3) 0.0104(4) Uani 1 1 d .
C3 C 0.7601(2) 0.32994(16) 0.2268(4) 0.0122(5) Uani 1 1 d .
H014 H 0.8032 0.3715 0.1965 0.015 Uiso 1 1 calc R
C10 C 0.2326(2) 0.17067(18) -0.0238(4) 0.0172(5) Uani 1 1 d .
H015 H 0.2833 0.1895 -0.0957 0.021 Uiso 1 1 calc R
C6 C 0.3838(2) -0.07169(15) 0.2481(3) 0.0094(4) Uani 1 1 d .
C8 C 0.2283(2) 0.07751(18) 0.4432(4) 0.0169(5) Uani 1 1 d .
C2 C 0.6609(2) 0.34563(15) 0.2758(3) 0.0101(5) Uani 1 1 d .
O9 O -0.0343(2) 0.13253(18) 0.4207(5) 0.0475(8) Uani 1 1 d .
C5 C 0.7255(2) 0.19059(16) 0.2607(4) 0.0117(5) Uani 1 1 d .
H020 H 0.7472 0.1379 0.2512 0.014 Uiso 1 1 calc R
C9 C 0.1894(2) 0.11429(16) 0.2526(4) 0.0126(5) Uani 1 1 d .
C4 C 0.7940(2) 0.25141(16) 0.2238(4) 0.0136(5) Uani 1 1 d .
H022 H 0.8614 0.2395 0.1975 0.016 Uiso 1 1 calc R
C11 C 0.1280(2) 0.1748(2) -0.1009(4) 0.0231(6) Uani 1 1 d .
H023 H 0.1093 0.1954 -0.2223 0.028 Uiso 1 1 calc R
C12 C 0.0526(2) 0.1478(2) 0.0057(5) 0.0246(7) Uani 1 1 d .
H024 H -0.0180 0.1500 -0.0431 0.030 Uiso 1 1 calc R
C14 C 0.0001(3) 0.0906(2) 0.3052(5) 0.0265(7) Uani 1 1 d .
C13 C 0.0828(2) 0.11731(19) 0.1872(4) 0.0190(6) Uani 1 1 d .

loop_
_atom_site_aniso_label
_atom_site_aniso_U_11
_atom_site_aniso_U_22
_atom_site_aniso_U_33
_atom_site_aniso_U_23
_atom_site_aniso_U_13
_atom_site_aniso_U_12
Nd1 0.00940(7) 0.00736(7) 0.00786(7) 0.00045(4) 0.00157(4) 0.00009(5)
O2 0.0135(9) 0.0096(8) 0.0106(8) 0.0025(6) 0.0025(7) -0.0013(7)
O1 0.0167(9) 0.0105(9) 0.0181(10) -0.0022(7) 0.0057(7) -0.0002(7)
O3 0.0165(9) 0.0123(9) 0.0126(9) 0.0018(7) 0.0045(7) 0.0028(7)
O5 0.0143(9) 0.0098(8) 0.0107(8) 0.0007(7) 0.0005(7) 0.0004(7)
O4 0.0144(9) 0.0129(9) 0.0083(8) -0.0004(7) 0.0003(7) -0.0005(7)
N1 0.0131(10) 0.0098(10) 0.0077(9) -0.0008(8) 0.0007(7) 0.0007(8)
O6 0.0112(9) 0.0151(9) 0.0131(9) 0.0023(7) 0.0030(7) 0.0016(7)
O8 0.067(2) 0.071(2) 0.0365(15) -0.0070(15) 0.0263(15) -0.0504(18)
C1 0.0113(11) 0.0119(11) 0.0081(11) -0.0011(8) -0.0005(9) 0.0012(9)
N2 0.0131(10) 0.0101(10) 0.0140(10) 0.0016(8) 0.0037(8) 0.0018(8)
O7 0.0145(12) 0.107(3) 0.0494(17) 0.0543(19) 0.0028(11) -0.0088(15)
C7 0.0113(11) 0.0116(11) 0.0085(10) -0.0026(9) 0.0016(8) -0.0014(9)
C3 0.0103(11) 0.0144(12) 0.0116(11) 0.0005(9) 0.0004(9) -0.0011(9)
C10 0.0159(13) 0.0203(14) 0.0156(13) 0.0069(10) 0.0022(10) -0.0012(11)
C6 0.0106(11) 0.0095(11) 0.0086(11) -0.0015(8) 0.0034(9) 0.0010(9)
C8 0.0134(13) 0.0221(14) 0.0158(13) 0.0075(10) 0.0043(10) 0.0026(11)
C2 0.0128(12) 0.0100(11) 0.0069(10) -0.0007(8) -0.0005(9) 0.0003(9)
O9 0.0459(17) 0.0406(16) 0.064(2) 0.0212(15) 0.0371(16) 0.0156(14)
C5 0.0120(12) 0.0119(11) 0.0114(11) -0.0006(9) 0.0020(9) 0.0024(9)
C9 0.0129(12) 0.0108(11) 0.0146(12) 0.0031(9) 0.0036(9) 0.0007(9)
C4 0.0117(12) 0.0149(12) 0.0144(12) -0.0014(9) 0.0023(9) 0.0013(10)
C11 0.0141(13) 0.0340(17) 0.0205(14) 0.0130(12) -0.0007(11) -0.0025(12)
C12 0.0118(13) 0.0358(18) 0.0250(15) 0.0137(13) -0.0024(11) 0.0015(13)
C14 0.0121(14) 0.0383(19) 0.0289(17) 0.0173(14) 0.0024(12) 0.0009(13)
C13 0.0123(13) 0.0225(14) 0.0228(15) 0.0091(11) 0.0043(11) 0.0011(11)

loop_
_atom_type_symbol
_atom_type_description
_atom_type_scat_dispersion_real
_atom_type_scat_dispersion_imag
_atom_type_scat_source
C C 0.0033 0.0016 'International Tables Vol C Tables 4.2.6.8 and 6.1.1.4'
H H 0.0000 0.0000 'International Tables Vol C Tables 4.2.6.8 and 6.1.1.4'
N N 0.0061 0.0033 'International Tables Vol C Tables 4.2.6.8 and 6.1.1.4'
O O 0.0106 0.0060 'International Tables Vol C Tables 4.2.6.8 and 6.1.1.4'
Nd Nd -0.1943 3.0179 'International Tables Vol C Tables 4.2.6.8 and 6.1.1.4'

loop_
_geom_angle_atom_site_label_1
_geom_angle_atom_site_label_2
_geom_angle_atom_site_label_3
_geom_angle
_geom_angle_site_symmetry_1
_geom_angle_site_symmetry_3
O6 Nd1 O1 78.55(7) . .
O6 Nd1 O2 140.68(6) . .
O1 Nd1 O2 94.60(6) . .
O6 Nd1 O3 135.69(6) . .
O1 Nd1 O3 132.06(7) . .
O2 Nd1 O3 76.50(6) . .
O6 Nd1 O4 74.03(6) . .
O1 Nd1 O4 90.56(7) . .
O2 Nd1 O4 145.21(6) . .
O3 Nd1 O4 74.62(6) . .
O6 Nd1 O5 77.30(6) . .
O1 Nd1 O5 141.10(6) . .
O2 Nd1 O5 85.37(6) . .
O3 Nd1 O5 85.84(6) . .
O4 Nd1 O5 111.25(6) . .
O6 Nd1 N2 63.47(7) . .
O1 Nd1 N2 75.89(7) . .
O2 Nd1 N2 77.27(6) . .
O3 Nd1 N2 142.81(7) . .
O4 Nd1 N2 137.07(7) . .
O5 Nd1 N2 66.15(6) . .
O6 Nd1 O4 70.76(6) . 3_656
O1 Nd1 O4 143.77(6) . 3_656
O2 Nd1 O4 121.35(6) . 3_656
O3 Nd1 O4 67.43(6) . 3_656
O4 Nd1 O4 63.13(7) . 3_656
O5 Nd1 O4 48.60(6) . 3_656
N2 Nd1 O4 105.77(6) . 3_656
O6 Nd1 N1 132.60(6) . .
O1 Nd1 N1 61.20(7) . .
O2 Nd1 N1 70.75(6) . .
O3 Nd1 N1 71.56(7) . .
O4 Nd1 N1 81.96(6) . .
O5 Nd1 N1 150.10(6) . .
N2 Nd1 N1 122.69(7) . .
O4 Nd1 N1 131.41(6) 3_656 .
O6 Nd1 C6 72.71(7) . .
O1 Nd1 C6 150.59(7) . .
O2 Nd1 C6 103.56(6) . .
O3 Nd1 C6 75.43(7) . .
O4 Nd1 C6 87.54(7) . .
O5 Nd1 C6 23.97(6) . .
N2 Nd1 C6 85.67(7) . .
O4 Nd1 C6 24.64(6) 3_656 .
N1 Nd1 C6 146.94(7) . .
C7 O2 Nd1 132.03(16) . .
C7 O1 Nd1 130.33(17) 4_566 .
C6 O5 Nd1 99.77(15) . .
C6 O4 Nd1 152.21(17) 3_656 .
C6 O4 Nd1 89.75(15) 3_656 3_656
Nd1 O4 Nd1 116.87(7) . 3_656
C1 N1 C5 117.5(2) . .
C1 N1 Nd1 112.09(16) . .
C5 N1 Nd1 128.33(17) . .
C8 O6 Nd1 125.77(17) . .
N1 C1 C2 123.2(2) . .
N1 C1 C7 114.5(2) . 4_566
C2 C1 C7 122.1(2) . 4_566
C10 N2 C9 117.7(2) . .
C10 N2 Nd1 127.42(18) . .
C9 N2 Nd1 113.71(17) . .
O1 C7 O2 125.0(2) 4_565 .
O1 C7 C1 117.1(2) 4_565 4_565
O2 C7 C1 117.8(2) . 4_565
C4 C3 C2 118.9(2) . .
N2 C10 C11 122.9(3) . .
O5 C6 O4 121.9(2) . 3_656
O5 C6 C2 121.7(2) . 2_645
O4 C6 C2 116.3(2) 3_656 2_645
O5 C6 Nd1 56.26(13) . .
O4 C6 Nd1 65.61(13) 3_656 .
C2 C6 Nd1 176.32(18) 2_645 .
O7 C8 O6 124.5(3) . .
O7 C8 C9 118.4(3) . .
O6 C8 C9 117.0(2) . .
C3 C2 C1 118.2(2) . .
C3 C2 C6 119.8(2) . 2_655
C1 C2 C6 121.4(2) . 2_655
N1 C5 C4 123.0(2) . .
N2 C9 C13 123.0(3) . .
N2 C9 C8 115.9(2) . .
C13 C9 C8 121.0(2) . .
C3 C4 C5 118.9(2) . .
C12 C11 C10 118.8(3) . .
C11 C12 C13 119.4(3) . .
O9 C14 O8 125.4(3) . .
O9 C14 C13 123.4(3) . .
O8 C14 C13 111.0(3) . .
C9 C13 C12 118.1(3) . .
C9 C13 C14 122.7(3) . .
C12 C13 C14 119.2(3) . .

loop_
_geom_bond_atom_site_label_1
_geom_bond_atom_site_label_2
_geom_bond_distance
_geom_bond_site_symmetry_2
Nd1 O6 2.3838(19) .
Nd1 O1 2.3924(19) .
Nd1 O2 2.4206(18) .
Nd1 O3 2.4226(19) .
Nd1 O4 2.4432(18) .
Nd1 O5 2.5589(18) .
Nd1 N2 2.694(2) .
Nd1 O4 2.7619(19) 3_656
Nd1 N1 2.793(2) .
Nd1 C6 3.033(3) .
O2 C7 1.257(3) .
O1 C7 1.255(3) 4_566
O5 C6 1.250(3) .
O4 C6 1.264(3) 3_656
O4 Nd1 2.7619(19) 3_656
N1 C1 1.342(3) .
N1 C5 1.342(3) .
O6 C8 1.274(3) .
O8 C14 1.302(5) .
C1 C2 1.399(4) .
C1 C7 1.508(4) 4_566
N2 C10 1.344(3) .
N2 C9 1.347(3) .
O7 C8 1.218(4) .
C7 O1 1.255(3) 4_565
C7 C1 1.508(4) 4_565
C3 C4 1.385(4) .
C3 C2 1.388(4) .
C10 C11 1.388(4) .
C6 O4 1.264(3) 3_656
C6 C2 1.499(4) 2_645
C8 C9 1.511(4) .
C2 C6 1.500(4) 2_655
O9 C14 1.203(5) .
C5 C4 1.391(4) .
C9 C13 1.391(4) .
C11 C12 1.378(4) .
C12 C13 1.393(4) .
C14 C13 1.501(4) .
